data_4517206
loop_
_publ_author_name
'Botes, Delbert S.'
'Khorasani, Sanaz'
'Duminy, Welni'
'Levendis, Demetrius C.'
'Fernandes, Manuel A.'

_publ_section_title
;
 Supramolecular Inhibition of [4 + 2] Diels--Alder Reactions in
 Charge-Transfer Crystals
;
_journal_issue 1
_journal_name_full 'Crystal Growth &amp; Design'
_journal_page_first 291
_journal_paper_doi 10.1021/acs.cgd.9b01167
_journal_volume 20
_journal_year 2019
_chemical_formula_moiety 'C22 H14 N2 O4 S2, C10 H8'
_chemical_formula_sum 'C32 H22 N2 O4 S2'
_chemical_formula_weight 562.63
_space_group_crystal_system monoclinic
_space_group_IT_number 15
_space_group_name_Hall '-C 2yc'
_space_group_name_H-M_alt 'C 1 2/c 1'
_atom_sites_solution_hydrogens geom
_atom_sites_solution_primary dual
_audit_creation_date 2019-08-21
_audit_creation_method
;
Olex2 1.2
(compiled 2018.05.29 svn.r3508 for OlexSys, GUI svn.r5506)
;
_cell_angle_alpha 90
_cell_angle_beta 118.2840(10)
_cell_angle_gamma 90
_cell_formula_units_Z 4
_cell_length_a 25.9145(6)
_cell_length_b 6.79710(10)
_cell_length_c 17.1675(4)
_cell_measurement_reflns_used 4382
_cell_measurement_temperature 173(2)
_cell_measurement_theta_max 27.04
_cell_measurement_theta_min 2.43
_cell_volume 2662.91(10)
_computing_molecular_graphics 'Olex2 (Dolomanov et al., 2009)'
_computing_publication_material 'Olex2 (Dolomanov et al., 2009)'
_computing_structure_refinement 'ShelXL (Sheldrick, 2015)'
_computing_structure_solution 'ShelXT (Sheldrick, 2015)'
_diffrn_ambient_temperature 173.15
_diffrn_measured_fraction_theta_full 1.000
_diffrn_measured_fraction_theta_max 1.000
_diffrn_measurement_device_type 'Bruker APEX-II CCD'
_diffrn_measurement_method '\f and \w scans'
_diffrn_radiation_type MoK\a
_diffrn_radiation_wavelength 0.71073
_diffrn_reflns_av_R_equivalents 0.0682
_diffrn_reflns_av_unetI/netI 0.0467
_diffrn_reflns_Laue_measured_fraction_full 1.000
_diffrn_reflns_Laue_measured_fraction_max 1.000
_diffrn_reflns_limit_h_max 34
_diffrn_reflns_limit_h_min -33
_diffrn_reflns_limit_k_max 8
_diffrn_reflns_limit_k_min -8
_diffrn_reflns_limit_l_max 22
_diffrn_reflns_limit_l_min -22
_diffrn_reflns_number 16355
_diffrn_reflns_point_group_measured_fraction_full 1.000
_diffrn_reflns_point_group_measured_fraction_max 1.000
_diffrn_reflns_theta_full 25.242
_diffrn_reflns_theta_max 27.999
_diffrn_reflns_theta_min 1.785
_diffrn_standards_number 0
_exptl_absorpt_coefficient_mu 0.243
_exptl_absorpt_correction_type none
_exptl_crystal_colour green
_exptl_crystal_colour_primary green
_exptl_crystal_density_diffrn 1.403
_exptl_crystal_description needle
_exptl_crystal_F_000 1168
_exptl_crystal_size_max 0.39
_exptl_crystal_size_mid 0.12
_exptl_crystal_size_min 0.085
_refine_diff_density_max 0.309
_refine_diff_density_min -0.272
_refine_diff_density_rms 0.042
_refine_ls_extinction_method none
_refine_ls_goodness_of_fit_ref 0.981
_refine_ls_hydrogen_treatment constr
_refine_ls_matrix_type full
_refine_ls_number_parameters 181
_refine_ls_number_reflns 3212
_refine_ls_number_restraints 0
_refine_ls_restrained_S_all 0.981
_refine_ls_R_factor_all 0.0570
_refine_ls_R_factor_gt 0.0338
_refine_ls_shift/su_max 0.001
_refine_ls_shift/su_mean 0.000
_refine_ls_structure_factor_coef Fsqd
_refine_ls_weighting_details 'w=1/[\s^2^(Fo^2^)+(0.0425P)^2^] where P=(Fo^2^+2Fc^2^)/3'
_refine_ls_weighting_scheme calc
_refine_ls_wR_factor_gt 0.0798
_refine_ls_wR_factor_ref 0.0876
_reflns_Friedel_coverage 0.000
_reflns_number_gt 2271
_reflns_number_total 3212
_reflns_threshold_expression 'I > 2\s(I)'
_cod_data_source_file Botes_CGD.cif
_cod_data_source_block 16db21_dblnap_0s
_cod_depositor_comments 'Adding full bibliography for 4517199--4517212.cif.'
_cod_database_code 4517206
_shelx_shelxl_version_number 2018/3
_shelx_space_group_comment
;
The symmetry employed for this shelxl refinement is uniquely defined
by the following loop, which should always be used as a source of
symmetry information in preference to the above space-group names.
They are only intended as comments.
;
_shelx_estimated_absorpt_t_max 0.980
_shelx_estimated_absorpt_t_min 0.911
_olex2_refinement_description
;
1. Fixed Uiso
 At 1.2 times of:
  All C(H) groups, All C(H,H) groups
2.a Secondary CH2 refined with riding coordinates:
 C5(H5A,H5B)
2.b Aromatic/amide H refined with riding coordinates:
 C7(H7), C8(H8), C9(H9), C10(H10), C11(H11), C13(H13), C14(H14), C15(H15),
 C16(H16)
;
_olex2_submission_special_instructions 'No special instructions were received'

loop_
_space_group_symop_operation_xyz
'x, y, z'
'-x, y, -z+1/2'
'x+1/2, y+1/2, z'
'-x+1/2, y+1/2, -z+1/2'
'-x, -y, -z'
'x, -y, z-1/2'
'-x+1/2, -y+1/2, -z'
'x+1/2, -y+1/2, z-1/2'

loop_
_atom_site_label
_atom_site_type_symbol
_atom_site_fract_x
_atom_site_fract_y
_atom_site_fract_z
_atom_site_U_iso_or_equiv
_atom_site_adp_type
_atom_site_occupancy
_atom_site_site_symmetry_order
_atom_site_calc_flag
_atom_site_refinement_flags_posn
C1 C 0.47355(6) 0.67779(18) 0.65383(9) 0.0260(3) Uani 1 1 d .
C2 C 0.43746(6) 0.68745(19) 0.55537(10) 0.0302(3) Uani 1 1 d .
C3 C 0.37558(6) 0.68369(19) 0.61583(9) 0.0298(3) Uani 1 1 d .
C4 C 0.43736(6) 0.67686(19) 0.68916(9) 0.0268(3) Uani 1 1 d .
C5 C 0.32900(7) 0.6991(2) 0.44914(10) 0.0360(4) Uani 1 1 d .
H5A H 0.339644 0.780023 0.410949 0.043 Uiso 1 1 calc R
H5B H 0.296119 0.765209 0.452636 0.043 Uiso 1 1 calc R
C6 C 0.30901(6) 0.4995(2) 0.40737(9) 0.0305(3) Uani 1 1 d .
C7 C 0.26188(7) 0.4060(2) 0.40840(11) 0.0436(4) Uani 1 1 d .
H7 H 0.241822 0.467726 0.435943 0.052 Uiso 1 1 calc R
C8 C 0.24383(7) 0.2230(3) 0.36948(12) 0.0506(5) Uani 1 1 d .
H8 H 0.211609 0.159288 0.370767 0.061 Uiso 1 1 calc R
C9 C 0.27243(7) 0.1326(2) 0.32884(11) 0.0460(4) Uani 1 1 d .
H9 H 0.259615 0.007867 0.301458 0.055 Uiso 1 1 calc R
C10 C 0.31960(8) 0.2240(2) 0.32812(11) 0.0467(4) Uani 1 1 d .
H10 H 0.339607 0.161872 0.300601 0.056 Uiso 1 1 calc R
C11 C 0.33780(7) 0.4057(2) 0.36730(10) 0.0394(4) Uani 1 1 d .
H11 H 0.370537 0.467509 0.366862 0.047 Uiso 1 1 calc R
N1 N 0.37926(5) 0.68868(17) 0.53784(8) 0.0324(3) Uani 1 1 d .
O1 O 0.33131(4) 0.68559(14) 0.62235(7) 0.0375(3) Uani 1 1 d .
O2 O 0.45480(5) 0.69491(15) 0.50150(6) 0.0390(3) Uani 1 1 d .
S1 S 0.54983(2) 0.67243(5) 0.70159(2) 0.02902(11) Uani 1 1 d .
C12 C 0.52154(6) 0.17301(19) 0.73549(10) 0.0293(3) Uani 1 1 d .
C13 C 0.50300(7) 0.1747(2) 0.64351(10) 0.0376(4) Uani 1 1 d .
H13 H 0.531430 0.174168 0.623426 0.045 Uiso 1 1 calc R
C14 C 0.44520(8) 0.1771(2) 0.58368(10) 0.0441(4) Uani 1 1 d .
H14 H 0.433613 0.179741 0.522250 0.053 Uiso 1 1 calc R
C15 C 0.59773(7) 0.1758(2) 0.88822(11) 0.0449(4) Uani 1 1 d .
H15 H 0.638080 0.176719 0.930709 0.054 Uiso 1 1 calc R
C16 C 0.58165(6) 0.1732(2) 0.80017(11) 0.0369(4) Uani 1 1 d .
H16 H 0.610979 0.171454 0.781881 0.044 Uiso 1 1 calc R

loop_
_atom_site_aniso_label
_atom_site_aniso_U_11
_atom_site_aniso_U_22
_atom_site_aniso_U_33
_atom_site_aniso_U_23
_atom_site_aniso_U_13
_atom_site_aniso_U_12
C1 0.0312(7) 0.0197(7) 0.0289(7) -0.0008(6) 0.0157(6) -0.0003(6)
C2 0.0379(8) 0.0218(7) 0.0334(8) -0.0010(6) 0.0188(7) -0.0021(6)
C3 0.0355(8) 0.0206(7) 0.0356(8) -0.0017(6) 0.0187(7) -0.0003(6)
C4 0.0318(7) 0.0195(7) 0.0304(7) -0.0011(6) 0.0157(6) -0.0012(6)
C5 0.0377(8) 0.0332(8) 0.0317(8) 0.0056(6) 0.0120(7) 0.0076(6)
C6 0.0289(7) 0.0313(8) 0.0243(7) 0.0054(6) 0.0067(6) 0.0045(6)
C7 0.0343(9) 0.0480(10) 0.0486(10) 0.0041(8) 0.0197(8) 0.0061(7)
C8 0.0338(9) 0.0453(10) 0.0609(11) 0.0076(9) 0.0128(9) -0.0064(8)
C9 0.0425(10) 0.0335(9) 0.0379(9) 0.0002(7) -0.0007(8) 0.0027(7)
C10 0.0535(11) 0.0436(10) 0.0409(9) -0.0051(8) 0.0207(8) 0.0043(8)
C11 0.0400(9) 0.0428(9) 0.0365(8) -0.0027(7) 0.0189(7) -0.0029(7)
N1 0.0341(7) 0.0322(7) 0.0294(6) -0.0022(5) 0.0139(5) -0.0005(5)
O1 0.0319(6) 0.0388(6) 0.0445(6) -0.0013(5) 0.0202(5) 0.0012(5)
O2 0.0480(7) 0.0430(7) 0.0328(6) 0.0004(5) 0.0248(5) -0.0015(5)
S1 0.03128(19) 0.0299(2) 0.0318(2) 0.00013(15) 0.01972(16) 0.00033(15)
C12 0.0369(8) 0.0170(7) 0.0353(8) -0.0002(6) 0.0182(7) -0.0004(6)
C13 0.0558(10) 0.0251(8) 0.0392(9) 0.0015(7) 0.0286(8) 0.0003(7)
C14 0.0686(12) 0.0249(8) 0.0301(8) 0.0028(7) 0.0161(8) 0.0022(8)
C15 0.0407(9) 0.0260(8) 0.0465(10) -0.0014(7) 0.0031(8) -0.0013(7)
C16 0.0337(8) 0.0244(7) 0.0521(10) -0.0003(7) 0.0198(7) -0.0021(6)

loop_
_atom_type_symbol
_atom_type_description
_atom_type_scat_dispersion_real
_atom_type_scat_dispersion_imag
_atom_type_scat_source
C C 0.0033 0.0016 'International Tables Vol C Tables 4.2.6.8 and 6.1.1.4'
H H 0.0000 0.0000 'International Tables Vol C Tables 4.2.6.8 and 6.1.1.4'
N N 0.0061 0.0033 'International Tables Vol C Tables 4.2.6.8 and 6.1.1.4'
O O 0.0106 0.0060 'International Tables Vol C Tables 4.2.6.8 and 6.1.1.4'
S S 0.1246 0.1234 'International Tables Vol C Tables 4.2.6.8 and 6.1.1.4'

loop_
_geom_angle_atom_site_label_1
_geom_angle_atom_site_label_2
_geom_angle_atom_site_label_3
_geom_angle
_geom_angle_site_symmetry_1
_geom_angle_site_symmetry_3
C2 C1 S1 119.62(10) . .
C4 C1 C2 108.39(13) . .
C4 C1 S1 131.99(11) . .
N1 C2 C1 106.14(12) . .
O2 C2 C1 127.44(14) . .
O2 C2 N1 126.42(14) . .
N1 C3 C4 106.09(12) . .
O1 C3 C4 127.49(13) . .
O1 C3 N1 126.42(14) . .
C1 C4 C3 108.62(12) . .
C1 C4 S1 132.17(11) . 2_656
C3 C4 S1 119.20(10) . 2_656
H5A C5 H5B 107.8 . .
C6 C5 H5A 109.0 . .
C6 C5 H5B 109.0 . .
N1 C5 H5A 109.0 . .
N1 C5 H5B 109.0 . .
N1 C5 C6 112.80(11) . .
C7 C6 C5 120.89(14) . .
C7 C6 C11 118.74(14) . .
C11 C6 C5 120.37(14) . .
C6 C7 H7 119.9 . .
C6 C7 C8 120.30(15) . .
C8 C7 H7 119.9 . .
C7 C8 H8 119.9 . .
C9 C8 C7 120.30(16) . .
C9 C8 H8 119.9 . .
C8 C9 H9 120.1 . .
C10 C9 C8 119.73(16) . .
C10 C9 H9 120.1 . .
C9 C10 H10 120.0 . .
C9 C10 C11 119.99(16) . .
C11 C10 H10 120.0 . .
C6 C11 H11 119.5 . .
C10 C11 C6 120.93(15) . .
C10 C11 H11 119.5 . .
C2 N1 C5 124.38(12) . .
C3 N1 C2 110.75(12) . .
C3 N1 C5 124.85(12) . .
C4 S1 C1 95.79(6) 2_656 .
C12 C12 C16 118.56(17) 2_656 .
C13 C12 C12 118.88(17) . 2_656
C13 C12 C16 122.56(14) . .
C12 C13 H13 119.5 . .
C14 C13 C12 120.91(15) . .
C14 C13 H13 119.5 . .
C13 C14 H14 119.7 . .
C13 C14 C15 120.60(15) . 2_656
C15 C14 H14 119.7 2_656 .
C14 C15 H15 119.9 2_656 .
C16 C15 C14 120.26(15) . 2_656
C16 C15 H15 119.9 . .
C12 C16 H16 119.6 . .
C15 C16 C12 120.79(15) . .
C15 C16 H16 119.6 . .

loop_
_geom_bond_atom_site_label_1
_geom_bond_atom_site_label_2
_geom_bond_distance
_geom_bond_site_symmetry_2
C1 C2 1.496(2) .
C1 C4 1.3365(19) .
C1 S1 1.7451(14) .
C2 N1 1.3912(18) .
C2 O2 1.2056(17) .
C3 C4 1.4967(19) .
C3 N1 1.3871(18) .
C3 O1 1.2043(17) .
C4 S1 1.7432(14) 2_656
C5 H5A 0.9900 .
C5 H5B 0.9900 .
C5 C6 1.507(2) .
C5 N1 1.4631(18) .
C6 C7 1.384(2) .
C6 C11 1.387(2) .
C7 H7 0.9500 .
C7 C8 1.384(2) .
C8 H8 0.9500 .
C8 C9 1.379(2) .
C9 H9 0.9500 .
C9 C10 1.377(2) .
C10 H10 0.9500 .
C10 C11 1.378(2) .
C11 H11 0.9500 .
C12 C12 1.422(3) 2_656
C12 C13 1.416(2) .
C12 C16 1.422(2) .
C13 H13 0.9500 .
C13 C14 1.357(2) .
C14 H14 0.9500 .
C14 C15 1.407(2) 2_656
C15 H15 0.9500 .
C15 C16 1.364(2) .
C16 H16 0.9500 .

loop_
_geom_torsion_atom_site_label_1
_geom_torsion_atom_site_label_2
_geom_torsion_atom_site_label_3
_geom_torsion_atom_site_label_4
_geom_torsion
_geom_torsion_site_symmetry_1
_geom_torsion_site_symmetry_4
C1 C2 N1 C3 0.89(14) . .
C1 C2 N1 C5 179.40(11) . .
C2 C1 C4 C3 0.59(14) . .
C2 C1 C4 S1 -178.53(10) . 2_656
C2 C1 S1 C4 176.67(10) . 2_656
C4 C1 C2 N1 -0.92(14) . .
C4 C1 C2 O2 178.34(13) . .
C4 C1 S1 C4 -2.56(12) . 2_656
C4 C3 N1 C2 -0.55(14) . .
C4 C3 N1 C5 -179.05(11) . .
C5 C6 C7 C8 179.75(14) . .
C5 C6 C11 C10 -179.35(13) . .
C6 C5 N1 C2 87.86(16) . .
C6 C5 N1 C3 -93.83(16) . .
C6 C7 C8 C9 -0.4(2) . .
C7 C6 C11 C10 0.8(2) . .
C7 C8 C9 C10 0.9(2) . .
C8 C9 C10 C11 -0.5(2) . .
C9 C10 C11 C6 -0.4(2) . .
C11 C6 C7 C8 -0.4(2) . .
N1 C3 C4 C1 -0.06(15) . .
N1 C3 C4 S1 179.19(9) . 2_656
N1 C5 C6 C7 98.82(16) . .
N1 C5 C6 C11 -80.98(17) . .
O1 C3 C4 C1 -179.70(13) . .
O1 C3 C4 S1 -0.45(19) . 2_656
O1 C3 N1 C2 179.10(13) . .
O1 C3 N1 C5 0.6(2) . .
O2 C2 N1 C3 -178.38(13) . .
O2 C2 N1 C5 0.1(2) . .
S1 C1 C2 N1 179.68(9) . .
S1 C1 C2 O2 -1.06(19) . .
S1 C1 C4 C3 179.89(10) . .
S1 C1 C4 S1 0.8(2) . 2_656
C12 C12 C13 C14 0.27(16) 2_656 .
C12 C12 C16 C15 -0.82(16) 2_656 .
C12 C13 C14 C15 -0.7(2) . 2_656
C13 C12 C16 C15 178.57(13) . .
C14 C15 C16 C12 0.4(2) 2_656 .
C16 C12 C13 C14 -179.12(13) . .
